data_7246423
loop_
_publ_author_name
'Ruseikina, Anna V.'
'Grigoriev, Maxim V.'
'Garmonov, Alexander A.'
'Molokeev, Maxim S.'
'Schleid, Thomas'
'Safin, Damir A.'

_publ_section_title
;
 Synthesis, structures and magnetic properties of the Eu-based quaternary
 tellurides EuGdCuTe3 and EuLuCuTe3
;
_journal_issue 12
_journal_name_full CrystEngComm
_journal_page_first 1716
_journal_page_last 1722
_journal_paper_doi 10.1039/D2CE01578A
_journal_volume 25
_journal_year 2023
_chemical_formula_sum 'Cu Eu Lu Te3'
_chemical_formula_weight 773.27
_space_group_crystal_system orthorhombic
_space_group_IT_number 63
_space_group_name_Hall '-C 2c 2'
_space_group_name_H-M_alt 'C m c m'
_audit_creation_method SHELXL-2018/3
_audit_update_record
;
2023-02-24 deposited with the CCDC.	2023-03-01 downloaded from the CCDC.
;
_cell_angle_alpha 90
_cell_angle_beta 90
_cell_angle_gamma 90
_cell_formula_units_Z 4
_cell_length_a 4.2937(3)
_cell_length_b 14.2876(9)
_cell_length_c 11.1174(7)
_cell_measurement_reflns_used 6265
_cell_measurement_temperature 293(2)
_cell_measurement_theta_max 27.48
_cell_measurement_theta_min 0.41
_cell_volume 682.02(8)
_computing_cell_refinement 'Denzo (W. Minor & Z. Otwinowski)'
_computing_data_collection 'Nonius Collect-Software'
_computing_data_reduction 'Denzo (W. Minor & Z. Otwinowski)'
_computing_molecular_graphics 'DIAMOND (Brandenburg, 2005)'
_computing_publication_material 'publCIF (Westrip, 2009)'
_computing_structure_refinement 'SHELXL-2018/3 (Sheldrick, 2018)'
_computing_structure_solution 'SHELXT  (Sheldrick, 2015)'
_diffrn_ambient_temperature 293(2)
_diffrn_measured_fraction_theta_full 1.000
_diffrn_measured_fraction_theta_max 1.000
_diffrn_measurement_device_type 'Nonius Kappa-CCD'
_diffrn_measurement_method 'four-circle, ccd-detector'
_diffrn_radiation_type MoK\a
_diffrn_radiation_wavelength 0.71069
_diffrn_reflns_av_R_equivalents 0.0904
_diffrn_reflns_av_unetI/netI 0.0335
_diffrn_reflns_Laue_measured_fraction_full 1.000
_diffrn_reflns_Laue_measured_fraction_max 1.000
_diffrn_reflns_limit_h_max 5
_diffrn_reflns_limit_h_min -5
_diffrn_reflns_limit_k_max 18
_diffrn_reflns_limit_k_min -18
_diffrn_reflns_limit_l_max 14
_diffrn_reflns_limit_l_min -14
_diffrn_reflns_number 6471
_diffrn_reflns_point_group_measured_fraction_full 1.000
_diffrn_reflns_point_group_measured_fraction_max 1.000
_diffrn_reflns_theta_full 25.240
_diffrn_reflns_theta_max 27.432
_diffrn_reflns_theta_min 2.851
_diffrn_source 'fine-focus sealed tube'
_exptl_absorpt_coefficient_mu 38.979
_exptl_absorpt_correction_T_max 0.4954
_exptl_absorpt_correction_T_min 0.1695
_exptl_absorpt_correction_type numerical
_exptl_absorpt_process_details 'programs X-SHAPE and HABITUS by W. Herrendorf, Univ. Giessen, 1995'
_exptl_crystal_colour black
_exptl_crystal_density_diffrn 7.531
_exptl_crystal_description needle
_exptl_crystal_F_000 1276
_exptl_crystal_size_max 1.0
_exptl_crystal_size_mid 0.5
_exptl_crystal_size_min 0.1
_refine_diff_density_max 1.657
_refine_diff_density_min -1.627
_refine_diff_density_rms 0.428
_refine_ls_extinction_coef 0.00150(13)
_refine_ls_extinction_expression Fc^*^=kFc[1+0.001xFc^2^\l^3^/sin(2\q)]^-1/4^
_refine_ls_extinction_method 'SHELXL-2018/3 (Sheldrick 2018)'
_refine_ls_goodness_of_fit_ref 1.115
_refine_ls_hydrogen_treatment undef
_refine_ls_matrix_type full
_refine_ls_number_parameters 24
_refine_ls_number_reflns 467
_refine_ls_number_restraints 0
_refine_ls_restrained_S_all 1.115
_refine_ls_R_factor_all 0.0384
_refine_ls_R_factor_gt 0.0297
_refine_ls_shift/su_max 0.000
_refine_ls_shift/su_mean 0.000
_refine_ls_structure_factor_coef Fsqd
_refine_ls_weighting_details 'w=1/[\s^2^(Fo^2^)+(0.0352P)^2^+1.2573P] where P=(Fo^2^+2Fc^2^)/3'
_refine_ls_weighting_scheme calc
_refine_ls_wR_factor_gt 0.0646
_refine_ls_wR_factor_ref 0.0671
_reflns_Friedel_coverage 0.000
_reflns_number_gt 398
_reflns_number_total 467
_reflns_threshold_expression 'I > 2\s(I)'
_cod_data_source_file d2ce01578a1.cif
_cod_data_source_block a_CCDC1
_cod_depositor_comments 'Adding full bibliography for 7246422--7246423.cif.'
_cod_database_code 7246423
_shelx_shelxl_version_number 2018/3
_shelx_space_group_comment
;
The symmetry employed for this shelxl refinement is uniquely defined
by the following loop, which should always be used as a source of
symmetry information in preference to the above space-group names.
They are only intended as comments.
;

loop_
_space_group_symop_operation_xyz
'x, y, z'
'-x, -y, z+1/2'
'x, -y, -z'
'-x, y, -z+1/2'
'x+1/2, y+1/2, z'
'-x+1/2, -y+1/2, z+1/2'
'x+1/2, -y+1/2, -z'
'-x+1/2, y+1/2, -z+1/2'
'-x, -y, -z'
'x, y, -z-1/2'
'-x, y, z'
'x, -y, z-1/2'
'-x+1/2, -y+1/2, -z'
'x+1/2, y+1/2, -z-1/2'
'-x+1/2, y+1/2, z'
'x+1/2, -y+1/2, z-1/2'

loop_
_atom_site_label
_atom_site_type_symbol
_atom_site_fract_x
_atom_site_fract_y
_atom_site_fract_z
_atom_site_U_iso_or_equiv
_atom_site_adp_type
_atom_site_occupancy
_atom_site_site_symmetry_order
_atom_site_calc_flag
_atom_site_refinement_flags_posn
_atom_site_refinement_flags_adp
_atom_site_refinement_flags_occupancy
_atom_site_disorder_assembly
_atom_site_disorder_group
Eu Eu 0.000000 0.75518(7) 0.250000 0.0265(3) Uani 1 4 d S T P . .
Lu Lu 0.000000 0.000000 0.000000 0.0212(3) Uani 1 4 d S T P . .
Cu Cu 0.000000 0.47008(19) 0.250000 0.0308(6) Uani 1 4 d S T P . .
Te1 Te 0.000000 0.08013(8) 0.250000 0.0205(3) Uani 1 4 d S T P . .
Te2 Te 0.000000 0.35886(6) 0.06088(7) 0.0211(3) Uani 1 2 d S T P . .

loop_
_atom_site_aniso_label
_atom_site_aniso_U_11
_atom_site_aniso_U_22
_atom_site_aniso_U_33
_atom_site_aniso_U_23
_atom_site_aniso_U_13
_atom_site_aniso_U_12
Eu 0.0195(5) 0.0237(5) 0.0363(6) 0.000 0.000 0.000
Lu 0.0206(4) 0.0195(4) 0.0234(5) -0.0009(3) 0.000 0.000
Cu 0.0331(13) 0.0279(13) 0.0314(13) 0.000 0.000 0.000
Te1 0.0221(6) 0.0177(6) 0.0218(6) 0.000 0.000 0.000
Te2 0.0195(4) 0.0178(5) 0.0260(5) -0.0004(3) 0.000 0.000

loop_
_atom_type_symbol
_atom_type_description
_atom_type_scat_dispersion_real
_atom_type_scat_dispersion_imag
_atom_type_scat_source
Eu Eu -0.1578 3.6682 'International Tables Vol C Tables 4.2.6.8 and 6.1.1.4'
Lu Lu -0.4720 5.8584 'International Tables Vol C Tables 4.2.6.8 and 6.1.1.4'
Cu Cu 0.3201 1.2651 'International Tables Vol C Tables 4.2.6.8 and 6.1.1.4'
Te Te -0.5308 1.6751 'International Tables Vol C Tables 4.2.6.8 and 6.1.1.4'

loop_
_geom_angle_atom_site_label_1
_geom_angle_atom_site_label_2
_geom_angle_atom_site_label_3
_geom_angle
_geom_angle_site_symmetry_1
_geom_angle_site_symmetry_3
_geom_angle_publ_flag
Te1 Eu Te1 81.29(4) 5_455 5 ?
Te1 Eu Te2 138.84(2) 5_455 14_556 ?
Te1 Eu Te2 85.305(16) 5 14_556 ?
Te1 Eu Te2 85.305(16) 5_455 5_455 ?
Te1 Eu Te2 138.84(2) 5 5_455 ?
Te2 Eu Te2 127.51(4) 14_556 5_455 ?
Te1 Eu Te2 85.305(16) 5_455 14_456 ?
Te1 Eu Te2 138.84(2) 5 14_456 ?
Te2 Eu Te2 79.70(2) 14_556 14_456 ?
Te2 Eu Te2 77.74(3) 5_455 14_456 ?
Te1 Eu Te2 138.84(2) 5_455 5 ?
Te1 Eu Te2 85.305(16) 5 5 ?
Te2 Eu Te2 77.74(3) 14_556 5 ?
Te2 Eu Te2 79.70(2) 5_455 5 ?
Te2 Eu Te2 127.51(4) 14_456 5 ?
Te1 Eu Cu 174.32(3) 5_455 5 ?
Te1 Eu Cu 104.40(3) 5 5 ?
Te2 Eu Cu 43.148(19) 14_556 5 ?
Te2 Eu Cu 90.28(3) 5_455 5 ?
Te2 Eu Cu 90.28(3) 14_456 5 ?
Te2 Eu Cu 43.148(19) 5 5 ?
Te1 Eu Cu 104.40(3) 5_455 5_455 ?
Te1 Eu Cu 174.32(3) 5 5_455 ?
Te2 Eu Cu 90.28(3) 14_556 5_455 ?
Te2 Eu Cu 43.148(19) 5_455 5_455 ?
Te2 Eu Cu 43.148(19) 14_456 5_455 ?
Te2 Eu Cu 90.28(3) 5 5_455 ?
Cu Eu Cu 69.92(5) 5 5_455 ?
Te1 Eu Te2 71.121(18) 5_455 9_565 ?
Te1 Eu Te2 71.121(18) 5 9_565 ?
Te2 Eu Te2 139.131(11) 14_556 9_565 ?
Te2 Eu Te2 67.723(19) 5_455 9_565 ?
Te2 Eu Te2 139.131(11) 14_456 9_565 ?
Te2 Eu Te2 67.723(19) 5 9_565 ?
Cu Eu Te2 110.455(16) 5 9_565 ?
Cu Eu Te2 110.455(16) 5_455 9_565 ?
Te1 Eu Te2 71.121(18) 5_455 2_565 ?
Te1 Eu Te2 71.121(18) 5 2_565 ?
Te2 Eu Te2 67.723(19) 14_556 2_565 ?
Te2 Eu Te2 139.131(11) 5_455 2_565 ?
Te2 Eu Te2 67.723(19) 14_456 2_565 ?
Te2 Eu Te2 139.131(11) 5 2_565 ?
Cu Eu Te2 110.455(16) 5 2_565 ?
Cu Eu Te2 110.455(16) 5_455 2_565 ?
Te2 Eu Te2 129.52(4) 9_565 2_565 ?
Te1 Eu Eu 130.643(19) 5_455 1_655 ?
Te1 Eu Eu 49.358(19) 5 1_655 ?
Te2 Eu Eu 50.148(11) 14_556 1_655 ?
Te2 Eu Eu 129.851(11) 5_455 1_655 ?
Te2 Eu Eu 129.851(11) 14_456 1_655 ?
Te2 Eu Eu 50.148(11) 5 1_655 ?
Cu Eu Eu 55.04(2) 5 1_655 ?
Cu Eu Eu 124.96(2) 5_455 1_655 ?
Te2 Eu Eu 90.0 9_565 1_655 ?
Te2 Eu Eu 90.0 2_565 1_655 ?
Te1 Eu Eu 49.358(19) 5_455 1_455 ?
Te1 Eu Eu 130.643(19) 5 1_455 ?
Te2 Eu Eu 129.851(11) 14_556 1_455 ?
Te2 Eu Eu 50.148(11) 5_455 1_455 ?
Te2 Eu Eu 50.148(11) 14_456 1_455 ?
Te2 Eu Eu 129.851(11) 5 1_455 ?
Cu Eu Eu 124.96(2) 5 1_455 ?
Cu Eu Eu 55.04(2) 5_455 1_455 ?
Te2 Eu Eu 90.0 9_565 1_455 ?
Te2 Eu Eu 90.0 2_565 1_455 ?
Eu Eu Eu 180.0 1_655 1_455 ?
Te1 Lu Te1 180.0 . 9 ?
Te1 Lu Te2 87.30(2) . 13 ?
Te1 Lu Te2 92.70(2) 9 13 ?
Te1 Lu Te2 92.70(2) . 5_445 ?
Te1 Lu Te2 87.30(2) 9 5_445 ?
Te2 Lu Te2 180.00(2) 13 5_445 ?
Te1 Lu Te2 92.70(2) . 5_545 ?
Te1 Lu Te2 87.30(2) 9 5_545 ?
Te2 Lu Te2 89.47(2) 13 5_545 ?
Te2 Lu Te2 90.53(2) 5_445 5_545 ?
Te1 Lu Te2 87.30(2) . 13_455 ?
Te1 Lu Te2 92.70(2) 9 13_455 ?
Te2 Lu Te2 90.53(2) 13 13_455 ?
Te2 Lu Te2 89.47(2) 5_445 13_455 ?
Te2 Lu Te2 180.00(2) 5_545 13_455 ?
Te2 Cu Te2 105.84(10) 10_556 . ?
Te2 Cu Te1 110.871(14) 10_556 5 ?
Te2 Cu Te1 110.871(14) . 5 ?
Te2 Cu Te1 110.871(14) 10_556 5_455 ?
Te2 Cu Te1 110.871(14) . 5_455 ?
Te1 Cu Te1 107.56(10) 5 5_455 ?
Te2 Cu Eu 60.39(5) 10_556 5_445 ?
Te2 Cu Eu 60.39(5) . 5_445 ?
Te1 Cu Eu 161.18(7) 5 5_445 ?
Te1 Cu Eu 91.26(4) 5_455 5_445 ?
Te2 Cu Eu 60.39(5) 10_556 5_545 ?
Te2 Cu Eu 60.39(5) . 5_545 ?
Te1 Cu Eu 91.26(4) 5 5_545 ?
Te1 Cu Eu 161.18(7) 5_455 5_545 ?
Eu Cu Eu 69.92(5) 5_445 5_545 ?
Cu Te1 Cu 107.56(10) 5_445 5_545 ?
Cu Te1 Lu 76.99(2) 5_445 . ?
Cu Te1 Lu 76.99(2) 5_545 . ?
Cu Te1 Lu 76.99(2) 5_445 2 ?
Cu Te1 Lu 76.99(2) 5_545 2 ?
Lu Te1 Lu 135.23(4) . 2 ?
Cu Te1 Eu 166.86(6) 5_445 5_545 ?
Cu Te1 Eu 85.58(5) 5_545 5_545 ?
Lu Te1 Eu 106.798(12) . 5_545 ?
Lu Te1 Eu 106.798(12) 2 5_545 ?
Cu Te1 Eu 85.58(5) 5_445 5_445 ?
Cu Te1 Eu 166.86(6) 5_545 5_445 ?
Lu Te1 Eu 106.798(12) . 5_445 ?
Lu Te1 Eu 106.798(12) 2 5_445 ?
Eu Te1 Eu 81.28(4) 5_545 5_445 ?
Cu Te2 Lu 77.08(4) . 5 ?
Cu Te2 Lu 77.08(4) . 5_455 ?
Lu Te2 Lu 90.53(2) 5 5_455 ?
Cu Te2 Eu 76.46(4) . 5_545 ?
Lu Te2 Eu 88.876(15) 5 5_545 ?
Lu Te2 Eu 152.97(3) 5_455 5_545 ?
Cu Te2 Eu 76.46(4) . 5_445 ?
Lu Te2 Eu 152.97(3) 5 5_445 ?
Lu Te2 Eu 88.876(15) 5_455 5_445 ?
Eu Te2 Eu 79.70(2) 5_545 5_445 ?
Cu Te2 Eu 168.16(5) . 9_565 ?
Lu Te2 Eu 94.70(2) 5 9_565 ?
Lu Te2 Eu 94.70(2) 5_455 9_565 ?
Eu Te2 Eu 112.278(19) 5_545 9_565 ?
Eu Te2 Eu 112.278(19) 5_445 9_565 ?

loop_
_geom_bond_atom_site_label_1
_geom_bond_atom_site_label_2
_geom_bond_distance
_geom_bond_site_symmetry_2
_geom_bond_publ_flag
Eu Te1 3.2960(13) 5_455 ?
Eu Te1 3.2960(13) 5 ?
Eu Te2 3.3502(8) 14_556 ?
Eu Te2 3.3502(8) 5_455 ?
Eu Te2 3.3502(8) 14_456 ?
Eu Te2 3.3502(8) 5 ?
Eu Cu 3.747(2) 5 ?
Eu Cu 3.747(2) 5_455 ?
Eu Te2 3.8210(10) 9_565 ?
Eu Te2 3.8210(9) 2_565 ?
Eu Eu 4.2937(3) 1_655 ?
Eu Eu 4.2937(3) 1_455 ?
Lu Te1 3.0059(5) . ?
Lu Te1 3.0059(5) 9 ?
Lu Te2 3.0221(6) 13 ?
Lu Te2 3.0221(6) 5_445 ?
Lu Te2 3.0221(6) 5_545 ?
Lu Te2 3.0221(6) 13_455 ?
Cu Te2 2.6354(18) 10_556 ?
Cu Te2 2.6354(18) . ?
Cu Te1 2.6611(18) 5 ?
Cu Te1 2.6611(18) 5_455 ?
